data_7221798
loop_
_publ_author_name
'Han, Zhan-Gang'
'Liu, Yun-Ping'
'Zhao, Xiao-Fang'
'Yan, Jin-Shuang'
'Zhai, Xue-Liang'

_publ_section_title
;
 Polyanionic clusters embedded in lattice-type hydrogen bonding networks
 involving in situ bond activation and coupling of organic cations
;
_journal_issue 38
_journal_name_full CrystEngComm
_journal_page_first 7339
_journal_paper_doi 10.1039/C5CE01220A
_journal_volume 17
_journal_year 2015
_chemical_formula_sum 'C52 H44 Al Co N8 O43 W12'
_chemical_formula_weight 3761.04
_chemical_name_systematic
;
 ?
;
_space_group_crystal_system monoclinic
_space_group_IT_number 15
_space_group_name_Hall '-C 2yc'
_space_group_name_H-M_alt 'C 1 2/c 1'
_symmetry_space_group_name_Hall '-C 2yc'
_symmetry_space_group_name_H-M 'C 1 2/c 1'
_atom_sites_solution_hydrogens geom
_audit_creation_method SHELXL-2014
_audit_update_record
;
2015-08-11 deposited with the CCDC.
2015-08-13 downloaded from the CCDC.
;
_cell_angle_alpha 90
_cell_angle_beta 99.207(2)
_cell_angle_gamma 90
_cell_formula_units_Z 4
_cell_length_a 21.610(3)
_cell_length_b 21.283(3)
_cell_length_c 16.8259(19)
_cell_measurement_reflns_used 3916
_cell_measurement_temperature 296(2)
_cell_measurement_theta_max 27.16
_cell_measurement_theta_min 2.66
_cell_volume 7639.0(17)
_computing_cell_refinement 'Bruker SMART'
_computing_data_collection 'Bruker SMART'
_computing_data_reduction 'Bruker SAINT'
_computing_molecular_graphics 'Bruker SHELXTL'
_computing_publication_material 'Bruker SHELXTL'
_computing_structure_refinement 'SHELXL-2014 (Sheldrick, 2014)'
_computing_structure_solution 'Bruker SHELXTL'
_diffrn_ambient_temperature 296(2)
_diffrn_measured_fraction_theta_full 0.972
_diffrn_measured_fraction_theta_max 0.999
_diffrn_measurement_device_type 'CCD area detector'
_diffrn_measurement_method 'phi and omega scans'
_diffrn_radiation_type MoK\a
_diffrn_radiation_wavelength 0.71073
_diffrn_reflns_av_R_equivalents 0.0424
_diffrn_reflns_av_unetI/netI 0.0506
_diffrn_reflns_laue_measured_fraction_full 0.972
_diffrn_reflns_laue_measured_fraction_max 0.999
_diffrn_reflns_limit_h_max 20
_diffrn_reflns_limit_h_min -25
_diffrn_reflns_limit_k_max 25
_diffrn_reflns_limit_k_min -25
_diffrn_reflns_limit_l_max 20
_diffrn_reflns_limit_l_min -16
_diffrn_reflns_number 19118
_diffrn_reflns_point_group_measured_fraction_full 0.972
_diffrn_reflns_point_group_measured_fraction_max 0.999
_diffrn_reflns_theta_full 25.242
_diffrn_reflns_theta_max 25.009
_diffrn_reflns_theta_min 1.914
_diffrn_source 'fine-focus sealed tube'
_exptl_absorpt_coefficient_mu 18.307
_exptl_absorpt_correction_T_max 0.093
_exptl_absorpt_correction_T_min 0.056
_exptl_absorpt_correction_type empirical
_exptl_absorpt_process_details sadabs
_exptl_crystal_colour pink
_exptl_crystal_density_diffrn 3.269
_exptl_crystal_density_meas ?
_exptl_crystal_density_method 'not measured'
_exptl_crystal_description block
_exptl_crystal_F_000 6728
_exptl_crystal_size_max 0.17
_exptl_crystal_size_mid 0.15
_exptl_crystal_size_min 0.13
_refine_diff_density_max 1.360
_refine_diff_density_min -2.354
_refine_diff_density_rms 0.318
_refine_ls_extinction_method none
_refine_ls_goodness_of_fit_ref 1.069
_refine_ls_hydrogen_treatment constr
_refine_ls_matrix_type full
_refine_ls_number_parameters 497
_refine_ls_number_reflns 6724
_refine_ls_number_restraints 0
_refine_ls_restrained_S_all 1.069
_refine_ls_R_factor_all 0.0913
_refine_ls_R_factor_gt 0.0730
_refine_ls_shift/su_max 0.001
_refine_ls_shift/su_mean 0.000
_refine_ls_structure_factor_coef Fsqd
_refine_ls_weighting_details 'w=1/[\s^2^(Fo^2^)+(0.0324P)^2^+1764.0109P] where P=(Fo^2^+2Fc^2^)/3'
_refine_ls_weighting_scheme calc
_refine_ls_wR_factor_gt 0.1670
_refine_ls_wR_factor_ref 0.1759
_reflns_Friedel_coverage 0.000
_reflns_number_gt 5379
_reflns_number_total 6724
_reflns_threshold_expression 'I > 2\s(I)'
_cod_data_source_file c5ce01220a2.cif
_cod_data_source_block 1405996
_cod_depositor_comments
;
The following automatic conversions were performed:

'_exptl_crystal_density_meas' value 'none' was changed to '?' - the
value is perceived as not measured.

Automatic conversion script
Id: cif_fix_values 3271 2015-04-21 07:52:19Z andrius 

 Adding full bibliography for 7221797--7221798.cif.
;
_cod_original_cell_volume 7638.9(16)
_cod_database_code 7221798
_shelx_space_group_comment
;
The symmetry employed for this shelxl refinement is uniquely defined
by the following loop, which should always be used as a source of
symmetry information in preference to the above space-group names.
They are only intended as comments.
;
_shelxl_version_number 2014-3

loop_
_space_group_symop_operation_xyz
'x, y, z'
'-x, y, -z+1/2'
'x+1/2, y+1/2, z'
'-x+1/2, y+1/2, -z+1/2'
'-x, -y, -z'
'x, -y, z-1/2'
'-x+1/2, -y+1/2, -z'
'x+1/2, -y+1/2, z-1/2'

loop_
_atom_site_label
_atom_site_type_symbol
_atom_site_fract_x
_atom_site_fract_y
_atom_site_fract_z
_atom_site_U_iso_or_equiv
_atom_site_adp_type
_atom_site_occupancy
_atom_site_site_symmetry_order
_atom_site_calc_flag
_atom_site_refinement_flags_posn
_atom_site_refinement_flags_adp
_atom_site_refinement_flags_occupancy
O2W O 0.932(6) 0.519(6) 0.620(7) 0.22(5) Uiso 0.5 1 d . . P
O1W O 0.977(6) 0.517(6) 0.920(7) 0.23(5) Uiso 0.5 1 d . . P
W1 W 0.62431(5) 0.68731(6) 1.08389(6) 0.0380(3) Uani 1 1 d . . .
W2 W 0.73717(5) 0.89317(5) 1.09909(8) 0.0460(3) Uani 1 1 d . . .
W3 W 0.73135(5) 0.89075(5) 0.89060(6) 0.0369(3) Uani 1 1 d . . .
W4 W 0.62049(5) 0.68909(5) 0.87524(8) 0.0462(3) Uani 1 1 d . . .
W5 W 0.60675(5) 0.82976(6) 0.97641(7) 0.0416(3) Uani 1 1 d . . .
W6 W 0.74585(5) 0.74839(6) 0.79194(6) 0.0435(3) Uani 1 1 d . . .
Al1 Al 0.7500 0.7500 1.0000 0.027(2) Uani 1 2 d S . P
Co1 Co 0.5000 0.5863(2) 0.7500 0.0218(9) Uani 1 2 d S T P
O1 O 0.7447(10) 0.7486(11) 0.6937(12) 0.063(6) Uani 1 1 d . . .
O2 O 0.8310(10) 0.7722(13) 0.8250(17) 0.094(10) Uani 1 1 d . . .
O3 O 0.7193(11) 0.8301(14) 0.8065(16) 0.099(11) Uani 1 1 d . . .
O4 O 0.8178(9) 0.8796(12) 0.9001(15) 0.082(9) Uani 1 1 d . . .
O5 O 0.7217(12) 0.9581(11) 0.8383(15) 0.086(9) Uani 1 1 d . . .
O6 O 0.7463(11) 0.9229(15) 0.9970(13) 0.092(10) Uani 1 1 d . . .
O7 O 0.7300(11) 0.9602(10) 1.1470(14) 0.068(7) Uani 1 1 d . . .
O8 O 0.6523(10) 0.8749(15) 1.0630(12) 0.087(9) Uani 1 1 d . . .
O9 O 0.7275(12) 0.8343(16) 1.181(3) 0.156(19) Uani 1 1 d . . .
O10 O 0.5366(8) 0.8667(12) 0.9636(11) 0.058(6) Uani 1 1 d . . .
O11 O 0.5891(17) 0.7671(10) 0.8954(13) 0.105(12) Uani 1 1 d . . .
O12 O 0.5567(7) 0.6562(8) 0.8164(9) 0.033(4) Uani 1 1 d . . .
O13 O 0.6613(11) 0.7250(14) 0.796(2) 0.132(15) Uani 1 1 d . . .
O14 O 0.7235(13) 0.7068(14) 0.9070(17) 0.024(3) Uani 0.5 1 d . . P
O15 O 0.6677(13) 0.7415(14) 0.9898(16) 0.024(3) Uani 0.5 1 d . . P
O16 O 0.7289(13) 0.7084(14) 1.0769(17) 0.024(3) Uani 0.5 1 d . . P
O17 O 0.5644(11) 0.6594(11) 1.1245(19) 0.086(9) Uani 1 1 d . . .
O18 O 0.7870(13) 0.6757(14) 1.0143(17) 0.024(3) Uani 0.5 1 d . . P
O19 O 0.6470(11) 0.8765(15) 0.9021(14) 0.095(10) Uani 1 1 d . . .
O20 O 0.5937(19) 0.7696(10) 1.0524(13) 0.116(13) Uani 1 1 d . . .
O21 O 0.6028(17) 0.6603(10) 0.9810(15) 0.107(12) Uani 1 1 d . . .
O22 O 0.6759(10) 0.6211(15) 0.881(2) 0.123(14) Uani 1 1 d . . .
C1 C 0.6276(10) 0.4194(13) 1.1879(15) 0.038(6) Uani 1 1 d . . .
H1 H 0.6397 0.4344 1.2400 0.046 Uiso 1 1 calc R U .
C2 C 0.6727(13) 0.4126(14) 1.1418(15) 0.046(5) Uani 1 1 d . . .
H2 H 0.7136 0.4244 1.1618 0.055 Uiso 1 1 calc R U .
C3 C 0.5544(14) 0.3802(13) 1.0937(18) 0.047(7) Uani 1 1 d . . .
H3 H 0.5139 0.3657 1.0770 0.056 Uiso 1 1 calc R U .
C4 C 0.5970(13) 0.3719(14) 1.0401(16) 0.046(5) Uani 1 1 d . . .
H4 H 0.5839 0.3557 0.9888 0.055 Uiso 1 1 calc R U .
C5 C 0.6585(11) 0.3880(13) 1.0650(17) 0.040(6) Uani 1 1 d . . .
C6 C 0.7073(13) 0.3784(16) 1.0153(18) 0.054(8) Uani 1 1 d . . .
C7 C 0.7640(15) 0.3485(16) 1.0510(19) 0.059(9) Uani 1 1 d . . .
H7 H 0.7689 0.3373 1.1050 0.071 Uiso 1 1 calc R U .
C8 C 0.8125(12) 0.3353(15) 1.0075(16) 0.045(3) Uani 1 1 d . . .
C9 C 0.8086(11) 0.3578(16) 0.9315(16) 0.047(7) Uani 1 1 d . . .
C10 C 0.7558(11) 0.3914(13) 0.8960(15) 0.038(6) Uani 1 1 d . . .
H10 H 0.7537 0.4065 0.8438 0.045 Uiso 1 1 calc R U .
C11 C 0.7057(12) 0.4027(15) 0.9380(16) 0.045(3) Uani 1 1 d . . .
C12 C 0.5785(12) 0.5228(11) 0.8926(16) 0.036(6) Uani 1 1 d . . .
H12 H 0.5628 0.5562 0.9191 0.043 Uiso 1 1 calc R U .
C13 C 0.6237(12) 0.4876(11) 0.9350(15) 0.036(6) Uani 1 1 d . . .
H13 H 0.6363 0.4955 0.9896 0.043 Uiso 1 1 calc R U .
C14 C 0.6520(12) 0.4395(15) 0.8982(16) 0.045(3) Uani 1 1 d . . .
C15 C 0.6267(13) 0.4287(13) 0.8171(17) 0.047(7) Uani 1 1 d . . .
H15 H 0.6423 0.3962 0.7890 0.056 Uiso 1 1 calc R U .
C16 C 0.5779(11) 0.4667(12) 0.7785(18) 0.041(6) Uani 1 1 d . . .
H16 H 0.5613 0.4589 0.7249 0.049 Uiso 1 1 calc R U .
C17 C 0.9372(13) 0.2845(17) 0.8354(18) 0.053(8) Uani 1 1 d . . .
H17 H 0.9584 0.2464 0.8362 0.063 Uiso 1 1 calc R U .
C18 C 0.8916(12) 0.2920(15) 0.8821(18) 0.048(7) Uani 1 1 d . . .
H18 H 0.8808 0.2584 0.9124 0.058 Uiso 1 1 calc R U .
C19 C 0.8612(12) 0.3495(15) 0.8850(16) 0.045(3) Uani 1 1 d . . .
C20 C 0.8773(14) 0.3953(16) 0.8337(19) 0.057(8) Uani 1 1 d . . .
H20 H 0.8566 0.4338 0.8279 0.068 Uiso 1 1 calc R U .
C21 C 0.9236(16) 0.3819(18) 0.793(2) 0.071(11) Uani 1 1 d . . .
H21 H 0.9371 0.4147 0.7636 0.085 Uiso 1 1 calc R U .
C22 C 0.9737(19) 0.315(2) 1.1284(18) 0.080(12) Uani 1 1 d . . .
H22 H 1.0113 0.3368 1.1373 0.096 Uiso 1 1 calc R U .
C23 C 0.9274(13) 0.331(2) 1.064(2) 0.072(8) Uani 1 1 d . . .
H23 H 0.9367 0.3563 1.0221 0.086 Uiso 1 1 calc R U .
C24 C 0.8668(12) 0.3079(15) 1.0633(16) 0.045(3) Uani 1 1 d . . .
C25 C 0.8603(13) 0.256(2) 1.111(2) 0.072(8) Uani 1 1 d . . .
H25 H 0.8235 0.2325 1.1009 0.086 Uiso 1 1 calc R U .
C26 C 0.905(2) 0.238(2) 1.169(3) 0.103(16) Uani 1 1 d . . .
H26 H 0.8969 0.2070 1.2047 0.123 Uiso 1 1 calc R U .
N1 N 0.5659(9) 0.4063(10) 1.1644(13) 0.036(5) Uani 1 1 d . . .
N2 N 0.5549(9) 0.5138(10) 0.8169(13) 0.036(5) Uani 1 1 d . . .
N3 N 0.9515(10) 0.3297(16) 0.7897(14) 0.054(7) Uani 1 1 d . . .
H3A H 0.9789 0.3245 0.7584 0.065 Uiso 0.5 1 calc R U P
N4 N 0.9639(14) 0.2662(15) 1.1788(16) 0.065(8) Uani 1 1 d . . .
H4A H 0.9935 0.2534 1.2155 0.078 Uiso 0.5 1 calc R U P
O3W O 0.863(4) 0.556(3) 0.734(5) 0.16(4) Uani 0.5 1 d . . P

loop_
_atom_site_aniso_label
_atom_site_aniso_U_11
_atom_site_aniso_U_22
_atom_site_aniso_U_33
_atom_site_aniso_U_23
_atom_site_aniso_U_13
_atom_site_aniso_U_12
W1 0.0349(6) 0.0514(7) 0.0290(6) -0.0026(5) 0.0088(4) -0.0176(5)
W2 0.0325(6) 0.0334(6) 0.0748(9) -0.0166(6) 0.0164(6) -0.0026(5)
W3 0.0427(6) 0.0325(6) 0.0342(6) 0.0057(4) 0.0018(5) -0.0035(5)
W4 0.0295(6) 0.0404(6) 0.0593(8) 0.0089(5) -0.0215(5) -0.0141(5)
W5 0.0268(5) 0.0508(7) 0.0437(6) -0.0129(5) -0.0051(4) 0.0125(5)
W6 0.0356(6) 0.0676(8) 0.0287(6) 0.0118(5) 0.0100(4) 0.0025(6)
Al1 0.014(4) 0.032(5) 0.034(5) -0.013(4) 0.005(4) -0.011(4)
Co1 0.015(2) 0.027(2) 0.024(2) 0.000 0.0025(16) 0.000
O1 0.060(14) 0.087(16) 0.042(12) -0.033(12) 0.011(10) -0.010(12)
O2 0.033(12) 0.11(2) 0.13(2) -0.085(18) -0.025(13) 0.023(13)
O3 0.055(15) 0.13(2) 0.10(2) -0.089(18) -0.031(13) 0.025(15)
O4 0.033(11) 0.11(2) 0.096(18) -0.073(16) -0.022(11) 0.012(12)
O5 0.094(19) 0.052(14) 0.093(19) 0.033(13) -0.045(15) -0.040(13)
O6 0.050(13) 0.19(3) 0.046(13) -0.046(16) 0.023(10) -0.061(17)
O7 0.080(16) 0.045(12) 0.079(16) -0.029(12) 0.014(13) -0.027(11)
O8 0.048(13) 0.18(3) 0.037(12) -0.027(15) 0.011(10) -0.062(16)
O9 0.032(14) 0.14(3) 0.30(5) 0.13(3) 0.04(2) 0.021(16)
O10 0.020(9) 0.117(19) 0.038(11) 0.022(11) 0.006(8) 0.025(11)
O11 0.24(4) 0.026(11) 0.037(12) -0.002(9) -0.027(17) -0.005(16)
O12 0.028(9) 0.044(10) 0.027(9) -0.005(8) -0.001(7) -0.003(8)
O13 0.036(14) 0.11(2) 0.26(4) 0.12(3) 0.057(19) 0.026(14)
O14 0.017(7) 0.036(9) 0.019(8) -0.020(7) 0.003(6) -0.012(6)
O15 0.017(7) 0.036(9) 0.019(8) -0.020(7) 0.003(6) -0.012(6)
O16 0.017(7) 0.036(9) 0.019(8) -0.020(7) 0.003(6) -0.012(6)
O17 0.058(15) 0.053(14) 0.17(3) 0.004(16) 0.072(17) -0.019(11)
O18 0.017(7) 0.036(9) 0.019(8) -0.020(7) 0.003(6) -0.012(6)
O19 0.061(15) 0.17(3) 0.060(15) -0.045(17) 0.010(12) -0.066(17)
O20 0.27(4) 0.030(12) 0.031(12) -0.010(10) -0.020(18) 0.014(18)
O21 0.22(3) 0.022(11) 0.067(16) -0.014(11) -0.027(19) 0.034(16)
O22 0.029(12) 0.14(3) 0.22(4) 0.11(3) 0.055(17) 0.021(14)
C1 0.013(11) 0.065(18) 0.035(14) -0.003(13) 0.001(10) -0.001(11)
C2 0.047(12) 0.066(14) 0.029(10) 0.006(9) 0.020(8) -0.012(10)
C3 0.045(16) 0.038(15) 0.060(19) -0.016(14) 0.016(14) -0.003(13)
C4 0.047(12) 0.066(14) 0.029(10) 0.006(9) 0.020(8) -0.012(10)
C5 0.020(12) 0.050(16) 0.053(17) 0.001(13) 0.012(11) 0.020(12)
C6 0.037(16) 0.08(2) 0.051(18) 0.016(16) 0.016(13) 0.005(15)
C7 0.06(2) 0.08(2) 0.047(18) 0.024(16) 0.028(15) 0.028(17)
C8 0.034(7) 0.069(9) 0.035(7) 0.014(6) 0.013(5) 0.017(6)
C9 0.015(12) 0.09(2) 0.039(15) 0.011(15) -0.001(11) -0.001(13)
C10 0.029(13) 0.060(18) 0.028(13) 0.010(12) 0.014(10) 0.017(12)
C11 0.034(7) 0.069(9) 0.035(7) 0.014(6) 0.013(5) 0.017(6)
C12 0.035(14) 0.024(13) 0.050(17) 0.001(11) 0.012(12) 0.002(10)
C13 0.046(16) 0.028(13) 0.034(14) 0.002(11) 0.010(12) 0.005(11)
C14 0.034(7) 0.069(9) 0.035(7) 0.014(6) 0.013(5) 0.017(6)
C15 0.053(18) 0.038(16) 0.045(16) -0.002(13) -0.010(13) 0.016(13)
C16 0.024(13) 0.038(15) 0.058(18) -0.011(13) 0.001(12) 0.006(11)
C17 0.035(16) 0.08(2) 0.049(18) -0.032(17) 0.010(14) 0.015(15)
C18 0.024(14) 0.07(2) 0.059(19) 0.000(15) 0.024(13) 0.002(13)
C19 0.034(7) 0.069(9) 0.035(7) 0.014(6) 0.013(5) 0.017(6)
C20 0.045(18) 0.07(2) 0.06(2) 0.017(17) 0.012(15) 0.016(16)
C21 0.06(2) 0.08(3) 0.08(3) 0.03(2) 0.04(2) 0.00(2)
C22 0.08(3) 0.13(4) 0.026(17) 0.00(2) 0.001(16) 0.01(3)
C23 0.018(10) 0.12(2) 0.078(17) 0.020(16) 0.019(10) 0.005(12)
C24 0.034(7) 0.069(9) 0.035(7) 0.014(6) 0.013(5) 0.017(6)
C25 0.018(10) 0.12(2) 0.078(17) 0.020(16) 0.019(10) 0.005(12)
C26 0.09(3) 0.13(4) 0.08(3) 0.02(3) 0.01(2) 0.06(3)
N1 0.032(12) 0.035(12) 0.039(12) 0.006(10) 0.002(9) -0.012(9)
N2 0.027(11) 0.035(12) 0.040(13) -0.003(10) -0.013(9) 0.004(9)
N3 0.021(12) 0.11(2) 0.033(13) -0.015(15) 0.014(10) -0.002(14)
N4 0.066(19) 0.08(2) 0.045(16) -0.016(15) 0.003(14) 0.032(16)
O3W 0.18(7) 0.13(6) 0.21(8) -0.05(6) 0.16(7) -0.05(5)

loop_
_atom_type_symbol
_atom_type_description
_atom_type_scat_dispersion_real
_atom_type_scat_dispersion_imag
_atom_type_scat_source
C C 0.0033 0.0016 'International Tables Vol C Tables 4.2.6.8 and 6.1.1.4'
H H 0.0000 0.0000 'International Tables Vol C Tables 4.2.6.8 and 6.1.1.4'
N N 0.0061 0.0033 'International Tables Vol C Tables 4.2.6.8 and 6.1.1.4'
O O 0.0106 0.0060 'International Tables Vol C Tables 4.2.6.8 and 6.1.1.4'
W W -0.8490 6.8722 'International Tables Vol C Tables 4.2.6.8 and 6.1.1.4'
Al Al 0.0645 0.0514 'International Tables Vol C Tables 4.2.6.8 and 6.1.1.4'
Co Co 0.3494 0.9721 'International Tables Vol C Tables 4.2.6.8 and 6.1.1.4'

loop_
_geom_angle_atom_site_label_1
_geom_angle_atom_site_label_2
_geom_angle_atom_site_label_3
_geom_angle
_geom_angle_site_symmetry_1
_geom_angle_site_symmetry_3
O17 W1 O21 100.5(16) . .
O17 W1 O4 102.4(12) . 7_667
O21 W1 O4 87.7(10) . 7_667
O17 W1 O2 99.2(14) . 7_667
O21 W1 O2 160.3(15) . 7_667
O4 W1 O2 89.3(9) 7_667 7_667
O17 W1 O20 100.5(15) . .
O21 W1 O20 90.0(9) . .
O4 W1 O20 157.0(15) 7_667 .
O2 W1 O20 85.2(11) 7_667 .
O17 W1 O15 153.9(13) . .
O21 W1 O15 64.4(12) . .
O4 W1 O15 98.3(12) 7_667 .
O2 W1 O15 96.9(12) 7_667 .
O20 W1 O15 60.5(13) . .
O17 W1 O16 156.1(13) . .
O21 W1 O16 96.6(14) . .
O4 W1 O16 61.7(11) 7_667 .
O2 W1 O16 65.0(10) 7_667 .
O20 W1 O16 96.0(14) . .
O15 W1 O16 49.9(10) . .
O7 W2 O6 100.8(13) . .
O7 W2 O8 100.0(12) . .
O6 W2 O8 90.8(9) . .
O7 W2 O22 102.7(15) . 7_667
O6 W2 O22 88.3(12) . 7_667
O8 W2 O22 157.0(15) . 7_667
O7 W2 O9 100.8(17) . .
O6 W2 O9 158.3(17) . .
O8 W2 O9 83.2(12) . .
O22 W2 O9 89.2(11) 7_667 .
O7 W2 O14 151.9(11) . 7_667
O6 W2 O14 100.2(12) . 7_667
O8 W2 O14 98.2(12) . 7_667
O22 W2 O14 59.5(12) 7_667 7_667
O9 W2 O14 60.3(14) . 7_667
O7 W2 O18 152.6(11) . 7_667
O6 W2 O18 61.1(11) . 7_667
O8 W2 O18 62.5(10) . 7_667
O22 W2 O18 97.4(14) 7_667 7_667
O9 W2 O18 97.9(17) . 7_667
O14 W2 O18 55.5(10) 7_667 7_667
O5 W3 O4 101.2(13) . .
O5 W3 O19 98.6(14) . .
O4 W3 O19 160.2(14) . .
O5 W3 O6 100.1(14) . .
O4 W3 O6 87.0(10) . .
O19 W3 O6 89.0(9) . .
O5 W3 O3 101.4(14) . .
O4 W3 O3 89.6(9) . .
O19 W3 O3 87.0(11) . .
O6 W3 O3 158.5(15) . .
O5 W3 O18 154.3(13) . 7_667
O4 W3 O18 98.6(12) . 7_667
O19 W3 O18 62.3(12) . 7_667
O6 W3 O18 64.7(11) . 7_667
O3 W3 O18 94.9(13) . 7_667
O5 W3 O16 156.2(13) . 7_667
O4 W3 O16 62.2(11) . 7_667
O19 W3 O16 99.0(13) . 7_667
O6 W3 O16 96.1(12) . 7_667
O3 W3 O16 63.8(11) . 7_667
O18 W3 O16 49.4(10) 7_667 7_667
O12 W4 O11 100.8(11) . .
O12 W4 O22 99.3(13) . .
O11 W4 O22 159.7(15) . .
O12 W4 O13 100.6(13) . .
O11 W4 O13 89.5(14) . .
O22 W4 O13 88.9(11) . .
O12 W4 O21 98.1(11) . .
O11 W4 O21 89.0(10) . .
O22 W4 O21 86.0(12) . .
O13 W4 O21 161.2(15) . .
O12 W4 O14 152.3(9) . .
O11 W4 O14 100.7(13) . .
O22 W4 O14 60.9(12) . .
O13 W4 O14 62.4(12) . .
O21 W4 O14 99.5(12) . .
O12 W4 O15 152.1(9) . .
O11 W4 O15 62.6(11) . .
O22 W4 O15 97.9(14) . .
O13 W4 O15 101.5(15) . .
O21 W4 O15 61.5(11) . .
O14 W4 O15 55.3(10) . .
O10 W5 O20 100.1(14) . .
O10 W5 O8 102.0(12) . .
O20 W5 O8 86.4(11) . .
O10 W5 O11 99.3(13) . .
O20 W5 O11 88.5(10) . .
O8 W5 O11 158.6(14) . .
O10 W5 O19 99.7(12) . .
O20 W5 O19 160.2(15) . .
O8 W5 O19 90.2(9) . .
O11 W5 O19 87.5(11) . .
O10 W5 O18 154.9(11) . 7_667
O20 W5 O18 100.3(14) . 7_667
O8 W5 O18 65.0(10) . 7_667
O11 W5 O18 95.6(13) . 7_667
O19 W5 O18 60.8(12) . 7_667
O10 W5 O15 152.4(11) . .
O20 W5 O15 61.0(13) . .
O8 W5 O15 96.9(12) . .
O11 W5 O15 62.6(11) . .
O19 W5 O15 100.2(12) . .
O18 W5 O15 52.6(10) 7_667 .
O1 W6 O3 100.0(13) . .
O1 W6 O9 101.7(17) . 7_667
O3 W6 O9 158.3(17) . 7_667
O1 W6 O2 98.7(12) . .
O3 W6 O2 90.9(10) . .
O9 W6 O2 86.2(13) 7_667 .
O1 W6 O13 100.3(14) . .
O3 W6 O13 85.5(13) . .
O9 W6 O13 90.2(11) 7_667 .
O2 W6 O13 161.0(15) . .
O1 W6 O14 153.2(10) . .
O3 W6 O14 98.2(13) . .
O9 W6 O14 61.4(15) 7_667 .
O2 W6 O14 100.6(12) . .
O13 W6 O14 61.7(13) . .
O1 W6 O16 153.6(11) . 7_667
O3 W6 O16 63.0(11) . 7_667
O9 W6 O16 96.8(17) 7_667 7_667
O2 W6 O16 63.7(10) . 7_667
O13 W6 O16 98.3(15) . 7_667
O14 W6 O16 53.2(10) . 7_667
O16 Al1 O16 180.0(17) 7_667 .
O16 Al1 O15 111.7(14) 7_667 .
O16 Al1 O15 68.3(14) . .
O16 Al1 O15 68.3(14) 7_667 7_667
O16 Al1 O15 111.7(14) . 7_667
O15 Al1 O15 180.0 . 7_667
O16 Al1 O18 113.6(14) 7_667 .
O16 Al1 O18 66.4(14) . .
O15 Al1 O18 110.3(13) . .
O15 Al1 O18 69.7(13) 7_667 .
O16 Al1 O18 66.4(14) 7_667 7_667
O16 Al1 O18 113.6(14) . 7_667
O15 Al1 O18 69.7(13) . 7_667
O15 Al1 O18 110.3(13) 7_667 7_667
O18 Al1 O18 180.0(16) . 7_667
O16 Al1 O14 72.2(13) 7_667 .
O16 Al1 O14 107.8(13) . .
O15 Al1 O14 72.1(12) . .
O15 Al1 O14 107.9(12) 7_667 .
O18 Al1 O14 74.9(13) . .
O18 Al1 O14 105.1(13) 7_667 .
O16 Al1 O14 107.8(13) 7_667 7_667
O16 Al1 O14 72.2(13) . 7_667
O15 Al1 O14 107.9(12) . 7_667
O15 Al1 O14 72.1(12) 7_667 7_667
O18 Al1 O14 105.1(13) . 7_667
O18 Al1 O14 74.9(13) 7_667 7_667
O14 Al1 O14 180.0 . 7_667
O12 Co1 O12 91.2(9) . 2_656
O12 Co1 N2 178.2(7) . 2_656
O12 Co1 N2 90.2(7) 2_656 2_656
O12 Co1 N2 90.2(7) . .
O12 Co1 N2 178.2(7) 2_656 .
N2 Co1 N2 88.3(11) 2_656 .
O12 Co1 N1 89.1(7) . 5_667
O12 Co1 N1 85.1(7) 2_656 5_667
N2 Co1 N1 91.9(8) 2_656 5_667
N2 Co1 N1 94.0(8) . 5_667
O12 Co1 N1 85.1(7) . 6_565
O12 Co1 N1 89.1(7) 2_656 6_565
N2 Co1 N1 94.0(8) 2_656 6_565
N2 Co1 N1 91.9(8) . 6_565
N1 Co1 N1 171.8(11) 5_667 6_565
W1 O2 W6 134.8(14) 7_667 .
W6 O3 W3 136.4(15) . .
W3 O4 W1 137.8(16) . 7_667
W2 O6 W3 135.9(16) . .
W2 O8 W5 135.9(14) . .
W6 O9 W2 137(2) 7_667 .
W4 O11 W5 136.5(15) . .
W4 O12 Co1 158.7(10) . .
W4 O13 W6 134(2) . .
Al1 O14 W4 117.0(14) . .
Al1 O14 W6 117.2(14) . .
W4 O14 W6 101.7(11) . .
Al1 O14 W2 115.9(15) . 7_667
W4 O14 W2 101.2(11) . 7_667
W6 O14 W2 101.2(11) . 7_667
Al1 O15 W1 120.3(15) . .
Al1 O15 W5 118.7(14) . .
W1 O15 W5 100.9(11) . .
Al1 O15 W4 115.6(13) . .
W1 O15 W4 99.2(10) . .
W5 O15 W4 98.3(11) . .
Al1 O16 W3 121.6(14) . 7_667
Al1 O16 W1 121.6(15) . .
W3 O16 W1 98.0(11) 7_667 .
Al1 O16 W6 117.3(14) . 7_667
W3 O16 W6 96.4(11) 7_667 7_667
W1 O16 W6 96.2(10) . 7_667
Al1 O18 W3 122.6(14) . 7_667
Al1 O18 W5 118.9(14) . 7_667
W3 O18 W5 102.3(12) 7_667 7_667
Al1 O18 W2 113.7(13) . 7_667
W3 O18 W2 98.2(11) 7_667 7_667
W5 O18 W2 96.4(10) 7_667 7_667
W3 O19 W5 134.3(17) . .
W5 O20 W1 137(2) . .
W1 O21 W4 134.8(17) . .
W4 O22 W2 138.3(19) . 7_667
C2 C1 N1 125(3) . .
C2 C1 H1 117.4 . .
N1 C1 H1 117.4 . .
C1 C2 C5 121(3) . .
C1 C2 H2 119.7 . .
C5 C2 H2 119.7 . .
N1 C3 C4 127(3) . .
N1 C3 H3 116.7 . .
C4 C3 H3 116.7 . .
C5 C4 C3 118(3) . .
C5 C4 H4 120.8 . .
C3 C4 H4 120.8 . .
C4 C5 C2 116(2) . .
C4 C5 C6 123(3) . .
C2 C5 C6 121(3) . .
C11 C6 C7 117(3) . .
C11 C6 C5 125(3) . .
C7 C6 C5 118(3) . .
C8 C7 C6 122(3) . .
C8 C7 H7 118.8 . .
C6 C7 H7 118.8 . .
C9 C8 C7 119(3) . .
C9 C8 C24 131(2) . .
C7 C8 C24 109(2) . .
C8 C9 C10 120(2) . .
C8 C9 C19 121(2) . .
C10 C9 C19 118(2) . .
C9 C10 C11 121(2) . .
C9 C10 H10 119.5 . .
C11 C10 H10 119.5 . .
C6 C11 C10 120(2) . .
C6 C11 C14 122(2) . .
C10 C11 C14 119(2) . .
N2 C12 C13 125(2) . .
N2 C12 H12 117.5 . .
C13 C12 H12 117.5 . .
C12 C13 C14 121(2) . .
C12 C13 H13 119.7 . .
C14 C13 H13 119.7 . .
C13 C14 C15 115(2) . .
C13 C14 C11 124(3) . .
C15 C14 C11 121(3) . .
C14 C15 C16 120(3) . .
C14 C15 H15 119.9 . .
C16 C15 H15 119.9 . .
N2 C16 C15 121(3) . .
N2 C16 H16 119.3 . .
C15 C16 H16 119.3 . .
N3 C17 C18 121(3) . .
N3 C17 H17 119.5 . .
C18 C17 H17 119.5 . .
C17 C18 C19 121(3) . .
C17 C18 H18 119.6 . .
C19 C18 H18 119.6 . .
C20 C19 C18 115(3) . .
C20 C19 C9 122(3) . .
C18 C19 C9 122(3) . .
C21 C20 C19 117(3) . .
C21 C20 H20 121.5 . .
C19 C20 H20 121.5 . .
N3 C21 C20 128(3) . .
N3 C21 H21 116.1 . .
C20 C21 H21 116.1 . .
N4 C22 C23 120(4) . .
N4 C22 H22 119.8 . .
C23 C22 H22 119.8 . .
C24 C23 C22 118(3) . .
C24 C23 H23 121.0 . .
C22 C23 H23 121.0 . .
C25 C24 C23 117(3) . .
C25 C24 C8 122(3) . .
C23 C24 C8 120(3) . .
C26 C25 C24 122(4) . .
C26 C25 H25 119.1 . .
C24 C25 H25 119.1 . .
C25 C26 N4 121(4) . .
C25 C26 H26 119.5 . .
N4 C26 H26 119.5 . .
C3 N1 C1 113(2) . .
C3 N1 Co1 125.8(18) . 5_667
C1 N1 Co1 120.4(17) . 5_667
C12 N2 C16 118(2) . .
C12 N2 Co1 120.0(17) . .
C16 N2 Co1 120.2(18) . .
C21 N3 C17 118(2) . .
C21 N3 H3A 121.2 . .
C17 N3 H3A 121.2 . .
C26 N4 C22 119(3) . .
C26 N4 H4A 120.7 . .
C22 N4 H4A 120.7 . .

loop_
_geom_bond_atom_site_label_1
_geom_bond_atom_site_label_2
_geom_bond_distance
_geom_bond_site_symmetry_2
W1 O17 1.667(19) .
W1 O21 1.81(2) .
W1 O4 1.89(2) 7_667
W1 O2 1.88(2) 7_667
W1 O20 1.92(2) .
W1 O15 2.28(3) .
W1 O16 2.33(3) .
W2 O7 1.66(2) .
W2 O6 1.87(3) .
W2 O8 1.88(2) .
W2 O22 1.88(2) 7_667
W2 O9 1.89(3) .
W2 O14 2.30(3) 7_667
W2 O18 2.40(3) 7_667
W3 O5 1.68(2) .
W3 O4 1.86(2) .
W3 O19 1.89(2) .
W3 O6 1.89(2) .
W3 O3 1.90(2) .
W3 O18 2.22(3) 7_667
W3 O16 2.31(3) 7_667
W4 O12 1.713(15) .
W4 O11 1.85(2) .
W4 O22 1.87(3) .
W4 O13 1.87(3) .
W4 O21 1.98(3) .
W4 O14 2.24(3) .
W4 O15 2.32(3) .
W5 O10 1.691(17) .
W5 O20 1.86(3) .
W5 O8 1.89(2) .
W5 O11 1.90(2) .
W5 O19 1.91(3) .
W5 O18 2.28(3) 7_667
W5 O15 2.29(3) .
W6 O1 1.650(19) .
W6 O3 1.86(3) .
W6 O9 1.89(3) 7_667
W6 O2 1.90(2) .
W6 O13 1.91(2) .
W6 O14 2.25(3) .
W6 O16 2.37(3) 7_667
Al1 O16 1.69(3) 7_667
Al1 O16 1.69(3) .
Al1 O15 1.77(3) .
Al1 O15 1.77(3) 7_667
Al1 O18 1.77(3) .
Al1 O18 1.77(3) 7_667
Al1 O14 1.83(3) .
Al1 O14 1.83(3) 7_667
Co1 O12 2.127(16) .
Co1 O12 2.127(16) 2_656
Co1 N2 2.15(2) 2_656
Co1 N2 2.15(2) .
Co1 N1 2.19(2) 5_667
Co1 N1 2.19(2) 6_565
O2 W1 1.88(2) 7_667
O4 W1 1.89(2) 7_667
O9 W6 1.89(3) 7_667
O14 W2 2.30(3) 7_667
O16 W3 2.31(3) 7_667
O16 W6 2.37(3) 7_667
O18 W3 2.22(3) 7_667
O18 W5 2.28(3) 7_667
O18 W2 2.40(3) 7_667
O22 W2 1.88(2) 7_667
C1 C2 1.35(3) .
C1 N1 1.36(3) .
C1 H1 0.9300 .
C2 C5 1.38(4) .
C2 H2 0.9300 .
C3 N1 1.30(3) .
C3 C4 1.40(4) .
C3 H3 0.9300 .
C4 C5 1.37(4) .
C4 H4 0.9300 .
C5 C6 1.46(4) .
C6 C11 1.39(4) .
C6 C7 1.42(4) .
C7 C8 1.40(4) .
C7 H7 0.9300 .
C8 C9 1.36(4) .
C8 C24 1.50(4) .
C9 C10 1.40(3) .
C9 C19 1.49(4) .
C10 C11 1.40(3) .
C10 H10 0.9300 .
C11 C14 1.47(4) .
C12 N2 1.31(3) .
C12 C13 1.34(3) .
C12 H12 0.9300 .
C13 C14 1.39(4) .
C13 H13 0.9300 .
C14 C15 1.40(4) .
C15 C16 1.40(3) .
C15 H15 0.9300 .
C16 N2 1.33(3) .
C16 H16 0.9300 .
C17 N3 1.30(4) .
C17 C18 1.37(4) .
C17 H17 0.9300 .
C18 C19 1.39(4) .
C18 H18 0.9300 .
C19 C20 1.38(4) .
C20 C21 1.33(4) .
C20 H20 0.9300 .
C21 N3 1.27(4) .
C21 H21 0.9300 .
C22 N4 1.37(5) .
C22 C23 1.40(5) .
C22 H22 0.9300 .
C23 C24 1.40(4) .
C23 H23 0.9300 .
C24 C25 1.39(4) .
C25 C26 1.32(5) .
C25 H25 0.9300 .
C26 N4 1.39(6) .
C26 H26 0.9300 .
N1 Co1 2.19(2) 5_667
N3 H3A 0.8600 .
N4 H4A 0.8600 .

loop_
_geom_hbond_atom_site_label_D
_geom_hbond_atom_site_label_H
_geom_hbond_atom_site_label_A
_geom_hbond_distance_DH
_geom_hbond_distance_HA
_geom_hbond_distance_DA
_geom_hbond_angle_DHA
_geom_hbond_site_symmetry_A
N4 H4A N4 0.86 1.89 2.64(5) 145.6 2_757
N3 H3A N3 0.86 1.82 2.66(4) 164.1 2_756
C12 H12 O21 0.93 2.54 3.29(3) 137.3 .
C23 H23 O10 0.93 2.52 3.20(3) 130.2 3_545
